data_4341304
loop_
_publ_author_name
'Evers, J\"urgen'
'Gospodinov, Ivan'
'Joas, Manuel'
'Klap\"otke, Thomas M'
'Stierstorfer, J\"org'

_publ_section_title
;
 Cocrystallization of Photosensitive Energetic Copper(II) Perchlorate
 Complexes with the Nitrogen-rich Ligand 1,2-Di(1H-tetrazol-5-yl)ethane.
;
_journal_issue 21
_journal_name_full 'Inorganic chemistry'
_journal_page_first 11749
_journal_page_last 11756
_journal_paper_doi 10.1021/ic5020175
_journal_volume 53
_journal_year 2014
_chemical_formula_moiety 'C8 H12 Cu N18 O6'
_chemical_formula_sum 'C8 H12 Cu N18 O6'
_chemical_formula_weight 519.90
_chemical_name_common '[Cu(NO~3~)~2~(DT-5-E)~2~'
_chemical_name_systematic
;
Dinitratobis(1,2-di(1H-tetrazol-5-yl)ethane)copper(II)
;
_space_group_IT_number 2
_symmetry_cell_setting triclinic
_symmetry_Int_Tables_number 2
_symmetry_space_group_name_Hall '-P 1'
_symmetry_space_group_name_H-M 'P -1'
_atom_sites_solution_hydrogens geom
_atom_sites_solution_primary direct
_atom_sites_solution_secondary difmap
_audit_creation_date 'Mon Apr 8 12:44:51 2013'
_audit_creation_method SHELXL-97
_cell_angle_alpha 65.660(10)
_cell_angle_beta 73.373(8)
_cell_angle_gamma 73.506(9)
_cell_formula_units_Z 1
_cell_length_a 7.5458(6)
_cell_length_b 7.8676(9)
_cell_length_c 8.7089(9)
_cell_measurement_reflns_used 2243
_cell_measurement_temperature 100(2)
_cell_measurement_theta_max 31.3680
_cell_measurement_theta_min 4.2220
_cell_volume 443.14(9)
_computing_cell_refinement
;
CrysAlisPro, Agilent Technologies,
Version 1.171.36.24 (release 03-12-2012 CrysAlis171 .NET)
(compiled Dec  3 2012,18:21:49)
;
_computing_data_collection
;
CrysAlisPro, Agilent Technologies,
Version 1.171.36.24 (release 03-12-2012 CrysAlis171 .NET)
(compiled Dec  3 2012,18:21:49)
;
_computing_data_reduction
;
CrysAlisPro, Agilent Technologies,
Version 1.171.36.24 (release 03-12-2012 CrysAlis171 .NET)
(compiled Dec  3 2012,18:21:49)
;
_computing_structure_refinement 'SHELXL-97 (Sheldrick, 1997)'
_computing_structure_solution 'SIR2004 (Burla <i>et al.</i>, 2005)'
_diffrn_ambient_temperature 100(2)
_diffrn_detector_area_resol_mean 15.9809
_diffrn_measured_fraction_theta_full 0.997
_diffrn_measured_fraction_theta_max 0.997
_diffrn_measurement_device_type 'Xcalibur, Sapphire3'
_diffrn_measurement_method '\w scans'
_diffrn_radiation_monochromator graphite
_diffrn_radiation_source 'fine-focus sealed tube'
_diffrn_radiation_type MoK\a
_diffrn_radiation_wavelength 0.71073
_diffrn_reflns_av_R_equivalents 0.0425
_diffrn_reflns_av_sigmaI/netI 0.0426
_diffrn_reflns_limit_h_max 9
_diffrn_reflns_limit_h_min -9
_diffrn_reflns_limit_k_max 10
_diffrn_reflns_limit_k_min -10
_diffrn_reflns_limit_l_max 11
_diffrn_reflns_limit_l_min -11
_diffrn_reflns_number 7417
_diffrn_reflns_theta_full 27.87
_diffrn_reflns_theta_max 27.87
_diffrn_reflns_theta_min 4.24
_exptl_absorpt_coefficient_mu 1.315
_exptl_absorpt_correction_T_max 1.00000
_exptl_absorpt_correction_T_min 0.93764
_exptl_absorpt_correction_type multi-scan
_exptl_absorpt_process_details
;
CrysAlisPro, Agilent Technologies,
Version 1.171.36.24 (release 03-12-2012 CrysAlis171 .NET)
(compiled Dec  3 2012,18:21:49)
Empirical absorption correction using spherical harmonics,
 implemented in SCALE3 ABSPACK scaling algorithm.
;
_exptl_crystal_colour blue
_exptl_crystal_density_diffrn 1.948
_exptl_crystal_density_method 'not measured'
_exptl_crystal_description block
_exptl_crystal_F_000 263
_exptl_crystal_size_max 0.468
_exptl_crystal_size_mid 0.280
_exptl_crystal_size_min 0.137
_refine_diff_density_max 0.353
_refine_diff_density_min -0.452
_refine_diff_density_rms 0.073
_refine_ls_extinction_method none
_refine_ls_goodness_of_fit_ref 1.067
_refine_ls_hydrogen_treatment refall
_refine_ls_matrix_type full
_refine_ls_number_parameters 175
_refine_ls_number_reflns 2102
_refine_ls_number_restraints 0
_refine_ls_restrained_S_all 1.067
_refine_ls_R_factor_all 0.0369
_refine_ls_R_factor_gt 0.0294
_refine_ls_shift/su_max 0.000
_refine_ls_shift/su_mean 0.000
_refine_ls_structure_factor_coef Fsqd
_refine_ls_weighting_details 'calc w=1/[\s^2^(Fo^2^)+(0.0194P)^2^+0.3142P] where P=(Fo^2^+2Fc^2^)/3'
_refine_ls_weighting_scheme calc
_refine_ls_wR_factor_gt 0.0632
_refine_ls_wR_factor_ref 0.0671
_reflns_number_gt 1858
_reflns_number_total 2102
_reflns_threshold_expression >2\s(I)
_cod_data_source_file ic5020175_si_002.cif
_cod_data_source_block ix156
_cod_depositor_comments 'Adding full bibliography for 4341302--4341305.cif.'
_cod_original_cell_volume 443.14(8)
_cod_database_code 4341304

loop_
_symmetry_equiv_pos_as_xyz
'x, y, z'
'-x, -y, -z'

loop_
_atom_site_label
_atom_site_type_symbol
_atom_site_fract_x
_atom_site_fract_y
_atom_site_fract_z
_atom_site_U_iso_or_equiv
_atom_site_adp_type
_atom_site_occupancy
_atom_site_symmetry_multiplicity
_atom_site_calc_flag
_atom_site_refinement_flags
Cu1 Cu 0.0000 0.5000 0.5000 0.00846(10) Uani 1 2 d S
O1 O 0.0151(2) 0.3845(2) 0.27786(17) 0.0115(3) Uani 1 1 d .
O2 O 0.1656(2) 0.32554(19) 0.04674(17) 0.0119(3) Uani 1 1 d .
O3 O 0.1916(2) 0.57772(19) 0.07718(17) 0.0123(3) Uani 1 1 d .
N1 N 0.5571(2) 0.5299(2) 0.2402(2) 0.0112(4) Uani 1 1 d .
N2 N 0.5505(2) 0.3440(2) 0.3000(2) 0.0139(4) Uani 1 1 d .
N3 N 0.3877(2) 0.3248(2) 0.3994(2) 0.0120(4) Uani 1 1 d .
N4 N 0.2872(2) 0.4986(2) 0.4052(2) 0.0092(3) Uani 1 1 d .
N5 N -0.0758(2) 1.0541(2) 0.1814(2) 0.0095(3) Uani 1 1 d .
N6 N -0.2045(2) 0.9943(2) 0.1461(2) 0.0108(3) Uani 1 1 d .
N7 N -0.1956(2) 0.8169(2) 0.2409(2) 0.0098(3) Uani 1 1 d .
N8 N -0.0614(2) 0.7611(2) 0.3380(2) 0.0081(3) Uani 1 1 d .
N9 N 0.1255(2) 0.4313(2) 0.1342(2) 0.0092(3) Uani 1 1 d .
C1 C 0.3965(3) 0.6250(3) 0.3034(2) 0.0091(4) Uani 1 1 d .
C2 C 0.3612(3) 0.8338(3) 0.2631(3) 0.0114(4) Uani 1 1 d .
C3 C 0.1746(3) 0.9115(3) 0.3625(3) 0.0095(4) Uani 1 1 d .
C4 C 0.0131(3) 0.9107(3) 0.2983(2) 0.0077(4) Uani 1 1 d .
H2B H 0.366(3) 0.896(3) 0.138(3) 0.009(6) Uiso 1 1 d .
H3A H 0.172(3) 1.036(3) 0.347(3) 0.013(6) Uiso 1 1 d .
H2A H 0.461(3) 0.862(3) 0.288(3) 0.015(6) Uiso 1 1 d .
H3B H 0.164(3) 0.837(3) 0.484(3) 0.008(5) Uiso 1 1 d .
H1 H 0.643(4) 0.573(4) 0.166(3) 0.020(7) Uiso 1 1 d .
H5 H -0.053(3) 1.163(3) 0.130(3) 0.014(6) Uiso 1 1 d .

loop_
_atom_site_aniso_label
_atom_site_aniso_U_11
_atom_site_aniso_U_22
_atom_site_aniso_U_33
_atom_site_aniso_U_23
_atom_site_aniso_U_13
_atom_site_aniso_U_12
Cu1 0.00700(17) 0.00659(17) 0.00952(18) -0.00093(13) -0.00071(13) -0.00184(13)
O1 0.0122(7) 0.0129(7) 0.0077(7) -0.0029(6) 0.0023(5) -0.0053(6)
O2 0.0138(7) 0.0113(7) 0.0116(7) -0.0062(6) 0.0005(6) -0.0038(6)
O3 0.0157(7) 0.0087(7) 0.0120(7) -0.0011(6) -0.0010(6) -0.0073(6)
N1 0.0079(8) 0.0119(8) 0.0111(8) -0.0033(7) 0.0017(7) -0.0028(7)
N2 0.0111(8) 0.0126(9) 0.0144(9) -0.0041(7) 0.0013(7) -0.0018(7)
N3 0.0096(8) 0.0105(8) 0.0127(9) -0.0037(7) -0.0002(7) 0.0003(7)
N4 0.0092(8) 0.0076(8) 0.0096(8) -0.0025(7) -0.0017(6) -0.0005(6)
N5 0.0106(8) 0.0070(8) 0.0095(8) -0.0012(7) -0.0006(6) -0.0038(7)
N6 0.0099(8) 0.0105(8) 0.0112(8) -0.0031(7) -0.0020(7) -0.0018(7)
N7 0.0075(8) 0.0103(8) 0.0101(8) -0.0030(7) -0.0015(6) -0.0008(6)
N8 0.0057(8) 0.0095(8) 0.0085(8) -0.0033(7) 0.0000(6) -0.0017(6)
N9 0.0087(8) 0.0094(8) 0.0089(8) -0.0019(6) -0.0030(6) -0.0015(6)
C1 0.0080(9) 0.0119(9) 0.0071(9) -0.0026(8) -0.0016(7) -0.0024(7)
C2 0.0084(9) 0.0100(10) 0.0128(10) -0.0020(8) 0.0000(8) -0.0027(8)
C3 0.0093(9) 0.0074(9) 0.0112(10) -0.0027(8) -0.0016(8) -0.0020(7)
C4 0.0064(9) 0.0081(9) 0.0067(9) -0.0032(7) 0.0018(7) -0.0009(7)

loop_
_atom_type_symbol
_atom_type_description
_atom_type_scat_dispersion_real
_atom_type_scat_dispersion_imag
_atom_type_scat_source
C C 0.0033 0.0016 'International Tables Vol C Tables 4.2.6.8 and 6.1.1.4'
H H 0.0000 0.0000 'International Tables Vol C Tables 4.2.6.8 and 6.1.1.4'
Cu Cu 0.3201 1.2651 'International Tables Vol C Tables 4.2.6.8 and 6.1.1.4'
N N 0.0061 0.0033 'International Tables Vol C Tables 4.2.6.8 and 6.1.1.4'
O O 0.0106 0.0060 'International Tables Vol C Tables 4.2.6.8 and 6.1.1.4'

loop_
_geom_angle_atom_site_label_1
_geom_angle_atom_site_label_2
_geom_angle_atom_site_label_3
_geom_angle
N8 Cu1 N4 90.75(6)
N8 Cu1 O1 88.84(6)
N4 Cu1 O1 85.63(6)
N9 O1 Cu1 122.74(12)
C1 N1 N2 110.03(16)
C1 N1 H1 127.8(18)
N2 N1 H1 121.5(18)
N3 N2 N1 106.55(16)
N2 N3 N4 109.83(16)
C1 N4 N3 106.51(15)
C1 N4 Cu1 137.19(13)
N3 N4 Cu1 112.77(12)
C4 N5 N6 109.87(16)
C4 N5 H5 127.4(17)
N6 N5 H5 122.6(17)
N7 N6 N5 106.56(16)
N6 N7 N8 109.55(16)
C4 N8 N7 107.29(15)
C4 N8 Cu1 129.64(14)
N7 N8 Cu1 123.06(12)
O3 N9 O1 121.61(16)
O3 N9 O2 120.18(15)
O1 N9 O2 118.20(15)
N1 C1 N4 107.07(17)
N1 C1 C2 122.98(17)
N4 C1 C2 129.93(17)
C1 C2 C3 114.42(16)
C1 C2 H2B 106.9(13)
C3 C2 H2B 110.6(13)
C1 C2 H2A 108.4(14)
C3 C2 H2A 108.4(14)
H2B C2 H2A 107.9(19)
C4 C3 C2 110.59(17)
C4 C3 H3A 107.7(15)
C2 C3 H3A 109.7(14)
C4 C3 H3B 110.7(13)
C2 C3 H3B 109.8(13)
H3A C3 H3B 108.3(19)
N8 C4 N5 106.72(17)
N8 C4 C3 125.82(17)
N5 C4 C3 127.29(18)

loop_
_geom_bond_atom_site_label_1
_geom_bond_atom_site_label_2
_geom_bond_distance
Cu1 N8 1.9672(16)
Cu1 N4 2.0856(16)
Cu1 O1 2.4180(14)
O1 N9 1.262(2)
O2 N9 1.269(2)
O3 N9 1.239(2)
N1 C1 1.332(2)
N1 N2 1.346(2)
N1 H1 0.81(3)
N2 N3 1.292(2)
N3 N4 1.376(2)
N4 C1 1.332(2)
N5 C4 1.332(3)
N5 N6 1.345(2)
N5 H5 0.83(2)
N6 N7 1.290(2)
N7 N8 1.365(2)
N8 C4 1.323(2)
C1 C2 1.490(3)
C2 C3 1.535(3)
C2 H2B 0.99(2)
C2 H2A 0.94(2)
C3 C4 1.481(3)
C3 H3A 0.93(2)
C3 H3B 0.97(2)

loop_
_geom_torsion_atom_site_label_1
_geom_torsion_atom_site_label_2
_geom_torsion_atom_site_label_3
_geom_torsion_atom_site_label_4
_geom_torsion
N8 Cu1 O1 N9 58.12(14)
N4 Cu1 O1 N9 -32.72(14)
C1 N1 N2 N3 -0.2(2)
N1 N2 N3 N4 -0.1(2)
N2 N3 N4 C1 0.4(2)
N2 N3 N4 Cu1 163.03(13)
N8 Cu1 N4 C1 11.8(2)
O1 Cu1 N4 C1 100.6(2)
N8 Cu1 N4 N3 -143.26(13)
O1 Cu1 N4 N3 -54.48(13)
C4 N5 N6 N7 0.5(2)
N5 N6 N7 N8 0.0(2)
N6 N7 N8 C4 -0.5(2)
N6 N7 N8 Cu1 -179.50(12)
N4 Cu1 N8 C4 -45.43(17)
O1 Cu1 N8 C4 -131.04(17)
N4 Cu1 N8 N7 133.39(14)
O1 Cu1 N8 N7 47.77(14)
Cu1 O1 N9 O3 -21.6(2)
Cu1 O1 N9 O2 159.49(12)
N2 N1 C1 N4 0.5(2)
N2 N1 C1 C2 179.12(18)
N3 N4 C1 N1 -0.5(2)
Cu1 N4 C1 N1 -156.60(15)
N3 N4 C1 C2 -179.1(2)
Cu1 N4 C1 C2 24.9(3)
N1 C1 C2 C3 -174.54(19)
N4 C1 C2 C3 3.8(3)
C1 C2 C3 C4 -71.7(2)
N7 N8 C4 N5 0.7(2)
Cu1 N8 C4 N5 179.68(12)
N7 N8 C4 C3 -174.82(17)
Cu1 N8 C4 C3 4.1(3)
N6 N5 C4 N8 -0.7(2)
N6 N5 C4 C3 174.71(18)
C2 C3 C4 N8 79.3(2)
C2 C3 C4 N5 -95.3(2)
